data_4083216
loop_
_publ_author_name
'Wahlicht, Sven'
'Brendler, Erica'
'Heine, Thomas'
'Zhechkov, Lyuben'
'Wagler, J\"org'

_publ_section_title
;
 7-Azaindol-1-yl(organo)silanes and Their PdCl2Complexes: Pd-Capped
 Tetrahedral Silicon Coordination Spheres and Paddlewheels with a Pd--Si
 Axis
;
_journal_issue 10
_journal_name_full Organometallics
_journal_page_first 2479
_journal_paper_doi 10.1021/om401220m
_journal_volume 33
_journal_year 2014
_chemical_formula_moiety '2(C28 H20 Cl N8 Pd Si), Cl4 Ga, 2(C H Cl3), Cl'
_chemical_formula_sum 'C58 H42 Cl13 Ga N16 Pd2 Si2'
_chemical_formula_weight 1762.63
_chemical_name_systematic
;
 ?
;
_space_group_IT_number 2
_symmetry_cell_setting triclinic
_symmetry_space_group_name_Hall '-P 1'
_symmetry_space_group_name_H-M 'P -1'
_atom_sites_solution_hydrogens geom
_atom_sites_solution_primary direct
_atom_sites_solution_secondary difmap
_audit_creation_method SHELXL-97
_cell_angle_alpha 109.348(4)
_cell_angle_beta 92.530(4)
_cell_angle_gamma 91.058(4)
_cell_formula_units_Z 2
_cell_length_a 12.9524(6)
_cell_length_b 15.5485(8)
_cell_length_c 17.6641(9)
_cell_measurement_reflns_used 30028
_cell_measurement_temperature 150(2)
_cell_measurement_theta_max 28.43
_cell_measurement_theta_min 2.38
_cell_volume 3351.1(3)
_computing_structure_refinement 'SHELXL-97 (Sheldrick, 1997)'
_diffrn_ambient_temperature 150(2)
_diffrn_measured_fraction_theta_full 0.999
_diffrn_measured_fraction_theta_max 0.999
_diffrn_measurement_device_type 'Stoe IPDS-2T'
_diffrn_measurement_method 'omega scans'
_diffrn_radiation_monochromator graphite
_diffrn_radiation_source 'fine-focus sealed tube'
_diffrn_radiation_type MoK\a
_diffrn_radiation_wavelength 0.71073
_diffrn_reflns_av_R_equivalents 0.0445
_diffrn_reflns_av_sigmaI/netI 0.0391
_diffrn_reflns_limit_h_max 17
_diffrn_reflns_limit_h_min -15
_diffrn_reflns_limit_k_max 20
_diffrn_reflns_limit_k_min -20
_diffrn_reflns_limit_l_max 23
_diffrn_reflns_limit_l_min -23
_diffrn_reflns_number 44517
_diffrn_reflns_theta_full 28.00
_diffrn_reflns_theta_max 28.00
_diffrn_reflns_theta_min 2.38
_exptl_absorpt_coefficient_mu 1.537
_exptl_absorpt_correction_T_max 0.8876
_exptl_absorpt_correction_T_min 0.7270
_exptl_absorpt_correction_type integration
_exptl_absorpt_process_details XShape
_exptl_crystal_colour yellow
_exptl_crystal_density_diffrn 1.747
_exptl_crystal_density_method 'not measured'
_exptl_crystal_description piece
_exptl_crystal_F_000 1748
_exptl_crystal_size_max 0.22
_exptl_crystal_size_mid 0.18
_exptl_crystal_size_min 0.10
_refine_diff_density_max 0.580
_refine_diff_density_min -0.561
_refine_diff_density_rms 0.087
_refine_ls_extinction_method none
_refine_ls_goodness_of_fit_ref 1.040
_refine_ls_hydrogen_treatment constr
_refine_ls_matrix_type full
_refine_ls_number_parameters 920
_refine_ls_number_reflns 16176
_refine_ls_number_restraints 30
_refine_ls_restrained_S_all 1.039
_refine_ls_R_factor_all 0.0627
_refine_ls_R_factor_gt 0.0393
_refine_ls_shift/su_max 0.001
_refine_ls_shift/su_mean 0.000
_refine_ls_structure_factor_coef Fsqd
_refine_ls_weighting_details 'calc w=1/[\s^2^(Fo^2^)+(0.0431P)^2^+2.4590P] where P=(Fo^2^+2Fc^2^)/3'
_refine_ls_weighting_scheme calc
_refine_ls_wR_factor_gt 0.0863
_refine_ls_wR_factor_ref 0.0940
_reflns_number_gt 12232
_reflns_number_total 16176
_reflns_threshold_expression >2sigma(I)
_cod_data_source_file om401220m_si_002.cif
_cod_data_source_block (paddlewheel-Cl-paddlewheel)(GaCl4)(CHCl3)2
_cod_depositor_comments 'Adding full bibliography for 4083204--4083216.cif.'
_cod_original_sg_symbol_Hall -P1
_cod_original_sg_symbol_H-M P-1
_cod_database_code 4083216

loop_
_symmetry_equiv_pos_as_xyz
'x, y, z'
'-x, -y, -z'

loop_
_atom_site_label
_atom_site_type_symbol
_atom_site_fract_x
_atom_site_fract_y
_atom_site_fract_z
_atom_site_U_iso_or_equiv
_atom_site_adp_type
_atom_site_occupancy
_atom_site_symmetry_multiplicity
_atom_site_calc_flag
_atom_site_refinement_flags
_atom_site_disorder_assembly
_atom_site_disorder_group
C57 C 0.4112(8) 0.8024(5) 0.0740(7) 0.046(2) Uani 0.643(17) 1 d P A 1
H57 H 0.4384 0.8080 0.0237 0.056 Uiso 0.643(17) 1 calc PR A 1
Cl8 Cl 0.47208(19) 0.88724(17) 0.15648(18) 0.0420(9) Uani 0.643(17) 1 d P A 1
Cl9 Cl 0.2766(5) 0.8195(5) 0.0728(5) 0.0850(16) Uani 0.643(17) 1 d P A 1
Cl10 Cl 0.4344(3) 0.6932(2) 0.07615(17) 0.0586(10) Uani 0.643(17) 1 d P A 1
C57A C 0.4068(12) 0.8115(6) 0.0597(14) 0.046(2) Uani 0.357(17) 1 d PD A 2
H57A H 0.4396 0.8248 0.0144 0.056 Uiso 0.357(17) 1 calc PR A 2
Cl17 Cl 0.4697(8) 0.8763(9) 0.1482(8) 0.138(5) Uani 0.357(17) 1 d PD A 2
Cl18 Cl 0.2791(10) 0.8386(8) 0.0589(9) 0.0850(16) Uani 0.357(17) 1 d PD A 2
Cl19 Cl 0.4176(9) 0.6977(5) 0.0463(15) 0.145(5) Uani 0.357(17) 1 d PD A 2
C58 C 1.0318(7) 0.0834(7) 0.8699(6) 0.071(3) Uani 0.596(4) 1 d P B 1
H58 H 1.1051 0.0715 0.8552 0.085 Uiso 0.596(4) 1 calc PR B 1
Cl11 Cl 0.9518(6) -0.0054(4) 0.8055(4) 0.149(3) Uani 0.596(4) 1 d P B 1
Cl12 Cl 0.99716(17) 0.18657(15) 0.85744(15) 0.0724(7) Uani 0.596(4) 1 d P B 1
Cl13 Cl 1.0230(4) 0.0953(3) 0.9709(2) 0.1388(16) Uani 0.596(4) 1 d P B 1
C58A C 0.9936(10) 0.0163(5) 0.8766(3) 0.0822(18) Uani 0.404(4) 1 d PD B 2
H58A H 1.0602 -0.0111 0.8857 0.099 Uiso 0.404(4) 1 calc PR B 2
Cl14 Cl 0.9560(7) -0.0218(5) 0.7744(3) 0.0822(18) Uani 0.404(4) 1 d PD B 2
Cl15 Cl 1.0085(5) 0.1349(4) 0.9071(4) 0.133(3) Uani 0.404(4) 1 d PD B 2
Cl16 Cl 0.8954(3) -0.0177(4) 0.9262(3) 0.1190(19) Uani 0.404(4) 1 d PD B 2
Ga1 Ga 0.36444(15) 0.83075(14) 0.76262(10) 0.0370(2) Uani 0.718(8) 1 d P C 1
Cl4 Cl 0.2657(2) 0.94416(12) 0.8194(3) 0.0741(10) Uani 0.718(8) 1 d P C 1
Cl5 Cl 0.42248(17) 0.7736(2) 0.85247(12) 0.0606(7) Uani 0.718(8) 1 d P C 1
Cl6 Cl 0.2685(3) 0.72663(18) 0.6710(2) 0.0463(4) Uani 0.718(8) 1 d P C 1
Cl7 Cl 0.4857(2) 0.8799(3) 0.7032(2) 0.0439(3) Uani 0.718(8) 1 d P C 1
Ga1A Ga 0.3502(3) 0.8451(3) 0.7593(2) 0.0370(2) Uani 0.282(8) 1 d PD C 2
Cl4A Cl 0.2368(5) 0.9479(3) 0.7765(5) 0.0557(15) Uani 0.282(8) 1 d PD C 2
Cl5A Cl 0.3931(5) 0.8292(7) 0.8726(4) 0.083(3) Uani 0.282(8) 1 d PD C 2
Cl6A Cl 0.2864(7) 0.7179(4) 0.6778(5) 0.0463(4) Uani 0.282(8) 1 d PD C 2
Cl7A Cl 0.4844(5) 0.8851(7) 0.7102(6) 0.0439(3) Uani 0.282(8) 1 d PD C 2
Pd1 Pd 0.76588(2) 0.639549(14) 0.771214(14) 0.02372(6) Uani 0.9747(4) 1 d P D 1
Pd2 Pd 0.76234(2) 0.764138(14) 0.493087(13) 0.02288(6) Uani 0.9747(4) 1 d P D 1
Pd1A Pd 0.7608(7) 0.6265(6) 0.8170(6) 0.02372(6) Uani 0.0253(4) 1 d P D 2
Pd2A Pd 0.7565(6) 0.7796(6) 0.4505(6) 0.02288(6) Uani 0.0253(4) 1 d P D 2
Cl1 Cl 0.75662(10) 0.52965(7) 0.99406(6) 0.0553(3) Uani 1 1 d . D 1
Cl2 Cl 0.74412(8) 0.84564(6) 0.25508(5) 0.0440(2) Uani 1 1 d . D 1
Cl3 Cl 0.77298(6) 0.70831(5) 0.63464(5) 0.03349(16) Uani 1 1 d . E 1
Si1 Si 0.76047(8) 0.57855(6) 0.89644(6) 0.0356(2) Uani 1 1 d . D 1
Si2 Si 0.75211(7) 0.80916(6) 0.35889(5) 0.03001(18) Uani 1 1 d . D 1
N1 N 0.9027(2) 0.61098(18) 0.90882(17) 0.0374(6) Uani 1 1 d . D 1
N2 N 0.9085(2) 0.69179(17) 0.81489(16) 0.0305(5) Uani 1 1 d . D 1
N3 N 0.7324(2) 0.69915(19) 0.95361(16) 0.0373(6) Uani 1 1 d . D 1
N4 N 0.7076(2) 0.75544(17) 0.84364(16) 0.0304(5) Uani 1 1 d . D 1
N5 N 0.6203(2) 0.55524(19) 0.86410(18) 0.0389(6) Uani 1 1 d . D 1
N6 N 0.6229(2) 0.58192(17) 0.73827(17) 0.0311(5) Uani 1 1 d . D 1
N7 N 0.7918(2) 0.46585(18) 0.81940(18) 0.0373(6) Uani 1 1 d . D 1
N8 N 0.8269(2) 0.51953(17) 0.71071(16) 0.0315(6) Uani 1 1 d . D 1
N9 N 0.6894(2) 0.91336(17) 0.42548(16) 0.0308(5) Uani 1 1 d . D 1
N10 N 0.72599(19) 0.89338(16) 0.55283(15) 0.0285(5) Uani 1 1 d . D 1
N11 N 0.8842(2) 0.86343(17) 0.39721(16) 0.0317(5) Uani 1 1 d . D 1
N12 N 0.91274(19) 0.80597(17) 0.50648(15) 0.0289(5) Uani 1 1 d . D 1
N13 N 0.8165(2) 0.69735(17) 0.31289(16) 0.0325(6) Uani 1 1 d . D 1
N14 N 0.7995(2) 0.63834(16) 0.42101(15) 0.0291(5) Uani 1 1 d . D 1
N15 N 0.6235(2) 0.74586(18) 0.34070(16) 0.0330(6) Uani 1 1 d . D 1
N16 N 0.60955(19) 0.73030(16) 0.47007(16) 0.0292(5) Uani 1 1 d . D 1
C1 C 0.9775(3) 0.5985(2) 0.9631(2) 0.0498(10) Uani 1 1 d . D 1
H1 H 0.9654 0.5643 0.9977 0.060 Uiso 1 1 calc R D 1
C2 C 1.0698(3) 0.6404(3) 0.9610(2) 0.0537(11) Uani 1 1 d . D 1
H2 H 1.1313 0.6399 0.9922 0.064 Uiso 1 1 calc R D 1
C3 C 1.0567(3) 0.6857(2) 0.9024(2) 0.0437(8) Uani 1 1 d . D 1
C4 C 1.1136(3) 0.7416(3) 0.8724(2) 0.0493(10) Uani 1 1 d . D 1
H4 H 1.1835 0.7583 0.8906 0.059 Uiso 1 1 calc R D 1
C5 C 1.0672(3) 0.7729(2) 0.8154(2) 0.0439(8) Uani 1 1 d . D 1
H5 H 1.1051 0.8125 0.7950 0.053 Uiso 1 1 calc R D 1
C6 C 0.9654(3) 0.7470(2) 0.7873(2) 0.0345(7) Uani 1 1 d . D 1
H6 H 0.9353 0.7690 0.7475 0.041 Uiso 1 1 calc R D 1
C7 C 0.9518(3) 0.6634(2) 0.87221(19) 0.0326(7) Uani 1 1 d . D 1
C8 C 0.7272(3) 0.7405(3) 1.0363(2) 0.0457(9) Uani 1 1 d . D 1
H8 H 0.7413 0.7106 1.0745 0.055 Uiso 1 1 calc R D 1
C9 C 0.6994(3) 0.8288(3) 1.0558(2) 0.0451(8) Uani 1 1 d . D 1
H9 H 0.6904 0.8700 1.1083 0.054 Uiso 1 1 calc R D 1
C10 C 0.6863(3) 0.8477(2) 0.9822(2) 0.0400(8) Uani 1 1 d . D 1
C11 C 0.6611(3) 0.9215(2) 0.9584(2) 0.0490(9) Uani 1 1 d . D 1
H11 H 0.6464 0.9785 0.9969 0.059 Uiso 1 1 calc R D 1
C12 C 0.6580(3) 0.9101(2) 0.8770(2) 0.0489(9) Uani 1 1 d . D 1
H12 H 0.6394 0.9594 0.8592 0.059 Uiso 1 1 calc R D 1
C13 C 0.6818(3) 0.8269(2) 0.8213(2) 0.0379(7) Uani 1 1 d . D 1
H13 H 0.6798 0.8206 0.7659 0.046 Uiso 1 1 calc R D 1
C14 C 0.7073(3) 0.7650(2) 0.92126(19) 0.0328(6) Uani 1 1 d . D 1
C15 C 0.5408(4) 0.5268(3) 0.9020(3) 0.0526(10) Uani 1 1 d . D 1
H15 H 0.5491 0.5208 0.9537 0.063 Uiso 1 1 calc R D 1
C16 C 0.4503(3) 0.5088(3) 0.8572(3) 0.0580(11) Uani 1 1 d . D 1
H16 H 0.3867 0.4888 0.8718 0.070 Uiso 1 1 calc R D 1
C17 C 0.4686(3) 0.5255(2) 0.7837(3) 0.0460(9) Uani 1 1 d . D 1
C18 C 0.4151(3) 0.5209(2) 0.7138(3) 0.0507(10) Uani 1 1 d . D 1
H18 H 0.3444 0.5014 0.7050 0.061 Uiso 1 1 calc R D 1
C19 C 0.4658(3) 0.5453(2) 0.6562(3) 0.0480(9) Uani 1 1 d . D 1
H19 H 0.4300 0.5410 0.6069 0.058 Uiso 1 1 calc R D 1
C20 C 0.5685(3) 0.5758(2) 0.6697(2) 0.0371(7) Uani 1 1 d . D 1
H20 H 0.6014 0.5929 0.6295 0.045 Uiso 1 1 calc R D 1
C21 C 0.5755(3) 0.5553(2) 0.7926(2) 0.0353(7) Uani 1 1 d . D 1
C22 C 0.7998(3) 0.3810(2) 0.8289(3) 0.0463(9) Uani 1 1 d . D 1
H22 H 0.7812 0.3685 0.8757 0.056 Uiso 1 1 calc R D 1
C23 C 0.8376(3) 0.3177(2) 0.7630(3) 0.0532(11) Uani 1 1 d . D 1
H23 H 0.8497 0.2556 0.7565 0.064 Uiso 1 1 calc R D 1
C24 C 0.8555(3) 0.3634(2) 0.7053(2) 0.0409(8) Uani 1 1 d . D 1
C25 C 0.8911(3) 0.3434(2) 0.6294(3) 0.0490(10) Uani 1 1 d . D 1
H25 H 0.9124 0.2837 0.6011 0.059 Uiso 1 1 calc R D 1
C26 C 0.8956(3) 0.4101(3) 0.5952(2) 0.0463(9) Uani 1 1 d . D 1
H26 H 0.9211 0.3969 0.5431 0.056 Uiso 1 1 calc R D 1
C27 C 0.8630(3) 0.4975(2) 0.6363(2) 0.0364(7) Uani 1 1 d . D 1
H27 H 0.8664 0.5429 0.6113 0.044 Uiso 1 1 calc R D 1
C28 C 0.8240(2) 0.4549(2) 0.7448(2) 0.0324(7) Uani 1 1 d . D 1
C29 C 0.6400(2) 0.9817(2) 0.4040(2) 0.0372(7) Uani 1 1 d . D 1
H29 H 0.6263 0.9795 0.3501 0.045 Uiso 1 1 calc R D 1
C30 C 0.6141(3) 1.0518(2) 0.4694(2) 0.0400(8) Uani 1 1 d . D 1
H30 H 0.5806 1.1055 0.4692 0.048 Uiso 1 1 calc R D 1
C31 C 0.6468(2) 1.0291(2) 0.5387(2) 0.0350(7) Uani 1 1 d . D 1
C32 C 0.6465(3) 1.0671(2) 0.6221(2) 0.0419(8) Uani 1 1 d . D 1
H32 H 0.6186 1.1253 0.6465 0.050 Uiso 1 1 calc R D 1
C33 C 0.6874(3) 1.0186(2) 0.6687(2) 0.0423(8) Uani 1 1 d . D 1
H33 H 0.6901 1.0448 0.7256 0.051 Uiso 1 1 calc R D 1
C34 C 0.7249(3) 0.9316(2) 0.6332(2) 0.0341(7) Uani 1 1 d . D 1
H34 H 0.7501 0.8987 0.6664 0.041 Uiso 1 1 calc R D 1
C35 C 0.6910(2) 0.9413(2) 0.50710(19) 0.0301(6) Uani 1 1 d . D 1
C36 C 0.9492(3) 0.9103(2) 0.3619(2) 0.0391(7) Uani 1 1 d . D 1
H36 H 0.9284 0.9289 0.3176 0.047 Uiso 1 1 calc R D 1
C37 C 1.0454(3) 0.9261(2) 0.3981(2) 0.0399(8) Uani 1 1 d . D 1
H37 H 1.1020 0.9565 0.3840 0.048 Uiso 1 1 calc R D 1
C38 C 1.0454(2) 0.8885(2) 0.4616(2) 0.0353(7) Uani 1 1 d . D 1
C39 C 1.1148(3) 0.8809(2) 0.5213(2) 0.0438(8) Uani 1 1 d . D 1
H39 H 1.1832 0.9062 0.5274 0.053 Uiso 1 1 calc R D 1
C40 C 1.0816(3) 0.8357(2) 0.5714(2) 0.0433(8) Uani 1 1 d . D 1
H40 H 1.1282 0.8295 0.6123 0.052 Uiso 1 1 calc R D 1
C41 C 0.9809(2) 0.7985(2) 0.5634(2) 0.0353(7) Uani 1 1 d . D 1
H41 H 0.9603 0.7675 0.5988 0.042 Uiso 1 1 calc R D 1
C42 C 0.9437(2) 0.85022(19) 0.45754(18) 0.0291(6) Uani 1 1 d . D 1
C43 C 0.8518(3) 0.6594(2) 0.2355(2) 0.0411(8) Uani 1 1 d . D 1
H43 H 0.8557 0.6913 0.1981 0.049 Uiso 1 1 calc R D 1
C44 C 0.8800(3) 0.5709(3) 0.2198(2) 0.0438(8) Uani 1 1 d . D 1
H44 H 0.9055 0.5318 0.1712 0.053 Uiso 1 1 calc R D 1
C45 C 0.8637(3) 0.5491(2) 0.2907(2) 0.0378(7) Uani 1 1 d . D 1
C46 C 0.8735(3) 0.4749(2) 0.3164(2) 0.0433(8) Uani 1 1 d . D 1
H46 H 0.8985 0.4192 0.2821 0.052 Uiso 1 1 calc R D 1
C47 C 0.8463(3) 0.4834(2) 0.3930(2) 0.0425(8) Uani 1 1 d . D 1
H47 H 0.8524 0.4326 0.4114 0.051 Uiso 1 1 calc R D 1
C48 C 0.8102(3) 0.5646(2) 0.4440(2) 0.0357(7) Uani 1 1 d . D 1
H48 H 0.7926 0.5682 0.4965 0.043 Uiso 1 1 calc R D 1
C49 C 0.8247(2) 0.6307(2) 0.34640(19) 0.0303(6) Uani 1 1 d . D 1
C50 C 0.5536(3) 0.7270(2) 0.2740(2) 0.0375(7) Uani 1 1 d . D 1
H50 H 0.5699 0.7342 0.2245 0.045 Uiso 1 1 calc R D 1
C51 C 0.4593(3) 0.6970(2) 0.2886(2) 0.0407(8) Uani 1 1 d . D 1
H51 H 0.4002 0.6809 0.2524 0.049 Uiso 1 1 calc R D 1
C52 C 0.4663(3) 0.6944(2) 0.3691(2) 0.0364(7) Uani 1 1 d . D 1
C53 C 0.4029(3) 0.6734(2) 0.4219(2) 0.0437(8) Uani 1 1 d . D 1
H53 H 0.3333 0.6527 0.4060 0.052 Uiso 1 1 calc R D 1
C54 C 0.4428(3) 0.6829(2) 0.4984(2) 0.0424(8) Uani 1 1 d . D 1
H54 H 0.3997 0.6705 0.5359 0.051 Uiso 1 1 calc R D 1
C55 C 0.5457(2) 0.7105(2) 0.5205(2) 0.0342(7) Uani 1 1 d . D 1
H55 H 0.5718 0.7154 0.5730 0.041 Uiso 1 1 calc R D 1
C56 C 0.5703(2) 0.7246(2) 0.39709(19) 0.0304(6) Uani 1 1 d . D 1

loop_
_atom_site_aniso_label
_atom_site_aniso_U_11
_atom_site_aniso_U_22
_atom_site_aniso_U_33
_atom_site_aniso_U_23
_atom_site_aniso_U_13
_atom_site_aniso_U_12
C57 0.065(3) 0.047(2) 0.031(5) 0.018(2) 0.003(2) 0.000(2)
Cl8 0.0370(12) 0.0329(11) 0.0466(12) 0.0006(7) 0.0004(8) 0.0048(7)
Cl9 0.0684(9) 0.077(2) 0.100(3) 0.0199(18) -0.0279(15) 0.0015(16)
Cl10 0.0803(18) 0.0353(11) 0.0552(16) 0.0084(7) 0.0044(10) -0.0028(10)
C57A 0.065(3) 0.047(2) 0.031(5) 0.018(2) 0.003(2) 0.000(2)
Cl17 0.117(7) 0.122(7) 0.127(7) -0.020(5) -0.031(5) 0.043(5)
Cl18 0.0684(9) 0.077(2) 0.100(3) 0.0199(18) -0.0279(15) 0.0015(16)
Cl19 0.181(8) 0.047(3) 0.192(13) 0.017(5) 0.024(8) 0.042(4)
C58 0.070(5) 0.068(5) 0.085(6) 0.034(5) 0.030(5) 0.034(5)
Cl11 0.115(3) 0.069(2) 0.242(8) 0.027(4) -0.009(5) 0.0061(19)
Cl12 0.0686(13) 0.0656(13) 0.0881(16) 0.0298(11) 0.0202(11) 0.0144(10)
Cl13 0.171(4) 0.163(3) 0.125(3) 0.098(3) 0.042(3) 0.027(3)
C58A 0.105(4) 0.088(4) 0.074(3) 0.060(3) -0.022(2) -0.027(3)
Cl14 0.105(4) 0.088(4) 0.074(3) 0.060(3) -0.022(2) -0.027(3)
Cl15 0.118(4) 0.083(3) 0.167(6) 0.001(4) 0.007(4) -0.033(3)
Cl16 0.077(3) 0.155(5) 0.122(4) 0.041(3) 0.023(3) -0.012(3)
Ga1 0.0322(5) 0.0304(5) 0.0487(3) 0.0127(3) 0.0068(3) 0.0027(3)
Cl4 0.0465(11) 0.0324(7) 0.124(3) -0.0026(10) 0.0183(13) 0.0017(6)
Cl5 0.0646(11) 0.0752(15) 0.0549(10) 0.0391(10) 0.0051(8) -0.0047(9)
Cl6 0.0348(13) 0.0360(6) 0.0621(8) 0.0085(5) 0.0020(7) 0.0006(6)
Cl7 0.0385(4) 0.0519(7) 0.0481(8) 0.0262(7) 0.0014(4) -0.0045(4)
Ga1A 0.0322(5) 0.0304(5) 0.0487(3) 0.0127(3) 0.0068(3) 0.0027(3)
Cl4A 0.044(2) 0.0350(17) 0.082(4) 0.011(2) 0.010(2) 0.0026(15)
Cl5A 0.077(4) 0.129(7) 0.061(3) 0.059(4) -0.004(3) -0.021(4)
Cl6A 0.0348(13) 0.0360(6) 0.0621(8) 0.0085(5) 0.0020(7) 0.0006(6)
Cl7A 0.0385(4) 0.0519(7) 0.0481(8) 0.0262(7) 0.0014(4) -0.0045(4)
Pd1 0.02393(11) 0.02327(10) 0.02500(12) 0.00946(8) 0.00009(8) 0.00267(8)
Pd2 0.02221(11) 0.02309(10) 0.02238(11) 0.00661(8) -0.00110(8) -0.00048(8)
Pd1A 0.02393(11) 0.02327(10) 0.02500(12) 0.00946(8) 0.00009(8) 0.00267(8)
Pd2A 0.02221(11) 0.02309(10) 0.02238(11) 0.00661(8) -0.00110(8) -0.00048(8)
Cl1 0.0892(8) 0.0471(5) 0.0410(5) 0.0296(4) 0.0056(5) 0.0051(5)
Cl2 0.0535(5) 0.0516(5) 0.0324(4) 0.0219(4) -0.0018(4) 0.0015(4)
Cl3 0.0357(4) 0.0378(4) 0.0294(3) 0.0147(3) 0.0003(3) 0.0003(3)
Si1 0.0485(5) 0.0303(4) 0.0320(4) 0.0155(4) 0.0024(4) 0.0038(4)
Si2 0.0317(4) 0.0310(4) 0.0276(4) 0.0105(3) -0.0008(3) 0.0004(3)
N1 0.0479(17) 0.0308(13) 0.0345(14) 0.0131(11) -0.0065(13) 0.0057(12)
N2 0.0280(13) 0.0305(12) 0.0315(13) 0.0088(10) -0.0016(10) 0.0032(10)
N3 0.0483(17) 0.0389(14) 0.0271(13) 0.0141(11) 0.0012(12) 0.0036(12)
N4 0.0320(13) 0.0274(12) 0.0331(13) 0.0117(10) 0.0015(11) 0.0062(10)
N5 0.0477(17) 0.0339(14) 0.0386(15) 0.0158(12) 0.0105(13) -0.0004(12)
N6 0.0286(13) 0.0272(12) 0.0386(14) 0.0123(11) 0.0026(11) 0.0014(10)
N7 0.0444(16) 0.0288(13) 0.0398(15) 0.0132(11) -0.0016(13) 0.0026(11)
N8 0.0283(13) 0.0270(12) 0.0348(14) 0.0051(10) -0.0041(11) 0.0040(10)
N9 0.0299(13) 0.0301(12) 0.0328(13) 0.0117(10) -0.0034(11) 0.0014(10)
N10 0.0270(12) 0.0276(12) 0.0292(13) 0.0069(10) 0.0028(10) -0.0010(9)
N11 0.0352(14) 0.0277(12) 0.0323(13) 0.0096(10) 0.0047(11) 0.0004(10)
N12 0.0252(12) 0.0297(12) 0.0285(13) 0.0056(10) -0.0011(10) 0.0000(9)
N13 0.0346(14) 0.0313(13) 0.0280(13) 0.0054(10) 0.0021(11) -0.0026(10)
N14 0.0287(13) 0.0270(12) 0.0281(13) 0.0050(10) -0.0032(10) -0.0008(9)
N15 0.0323(14) 0.0340(13) 0.0297(13) 0.0076(11) -0.0068(11) 0.0003(10)
N16 0.0257(12) 0.0275(12) 0.0330(13) 0.0085(10) -0.0006(10) 0.0000(9)
C1 0.065(3) 0.0396(19) 0.043(2) 0.0140(16) -0.0137(19) 0.0094(18)
C2 0.056(2) 0.052(2) 0.046(2) 0.0098(17) -0.0229(19) 0.0140(19)
C3 0.0410(19) 0.0409(18) 0.0417(19) 0.0051(15) -0.0105(16) 0.0085(15)
C4 0.0335(18) 0.050(2) 0.053(2) 0.0040(17) -0.0127(17) -0.0011(15)
C5 0.0325(17) 0.0443(19) 0.050(2) 0.0094(16) 0.0021(15) -0.0049(14)
C6 0.0318(16) 0.0349(16) 0.0347(16) 0.0094(13) -0.0018(13) 0.0005(12)
C7 0.0348(16) 0.0262(14) 0.0338(16) 0.0061(12) -0.0032(13) 0.0050(12)
C8 0.063(2) 0.047(2) 0.0292(17) 0.0156(15) 0.0035(16) 0.0017(17)
C9 0.060(2) 0.0452(19) 0.0282(17) 0.0085(14) 0.0058(16) 0.0047(17)
C10 0.0446(19) 0.0379(17) 0.0349(17) 0.0079(14) 0.0067(15) 0.0075(14)
C11 0.065(3) 0.0359(18) 0.041(2) 0.0041(15) 0.0077(18) 0.0145(17)
C12 0.069(3) 0.0341(17) 0.047(2) 0.0170(15) 0.0034(19) 0.0183(17)
C13 0.049(2) 0.0337(16) 0.0342(17) 0.0145(13) 0.0038(15) 0.0120(14)
C14 0.0341(16) 0.0351(16) 0.0306(16) 0.0124(13) 0.0034(13) 0.0048(12)
C15 0.067(3) 0.0410(19) 0.052(2) 0.0167(17) 0.025(2) -0.0020(18)
C16 0.055(2) 0.042(2) 0.076(3) 0.016(2) 0.026(2) -0.0090(18)
C17 0.0393(19) 0.0318(17) 0.066(3) 0.0130(16) 0.0149(18) 0.0006(14)
C18 0.0297(17) 0.0400(19) 0.078(3) 0.0137(19) 0.0005(18) -0.0034(14)
C19 0.0359(19) 0.0423(19) 0.064(3) 0.0169(18) -0.0099(18) 0.0003(15)
C20 0.0359(17) 0.0307(15) 0.0465(19) 0.0160(14) -0.0053(15) 0.0004(13)
C21 0.0358(17) 0.0248(14) 0.0448(19) 0.0101(13) 0.0077(14) 0.0037(12)
C22 0.053(2) 0.0341(17) 0.056(2) 0.0233(16) -0.0137(18) -0.0031(15)
C23 0.052(2) 0.0294(17) 0.076(3) 0.0173(18) -0.016(2) 0.0038(15)
C24 0.0328(16) 0.0255(15) 0.058(2) 0.0064(14) -0.0119(16) 0.0058(12)
C25 0.0398(19) 0.0359(18) 0.058(2) -0.0014(16) -0.0050(18) 0.0108(15)
C26 0.0362(18) 0.049(2) 0.044(2) 0.0016(16) 0.0009(16) 0.0117(15)
C27 0.0316(16) 0.0394(17) 0.0370(17) 0.0111(14) 0.0009(14) 0.0068(13)
C28 0.0285(15) 0.0304(15) 0.0349(16) 0.0072(12) -0.0072(13) 0.0027(12)
C29 0.0288(16) 0.0380(17) 0.0471(19) 0.0182(15) -0.0058(14) -0.0014(13)
C30 0.0297(16) 0.0324(16) 0.059(2) 0.0179(15) -0.0017(15) 0.0024(13)
C31 0.0262(15) 0.0301(15) 0.0485(19) 0.0123(14) 0.0051(14) 0.0003(12)
C32 0.0371(18) 0.0310(16) 0.052(2) 0.0056(15) 0.0110(16) 0.0033(13)
C33 0.0424(19) 0.0390(18) 0.0389(19) 0.0026(14) 0.0146(15) -0.0008(14)
C34 0.0335(16) 0.0342(16) 0.0343(16) 0.0106(13) 0.0055(13) -0.0039(12)
C35 0.0251(14) 0.0277(14) 0.0359(16) 0.0087(12) 0.0014(12) -0.0021(11)
C36 0.047(2) 0.0320(16) 0.0391(18) 0.0122(14) 0.0101(15) -0.0022(14)
C37 0.0397(18) 0.0311(16) 0.048(2) 0.0105(14) 0.0138(16) -0.0056(13)
C38 0.0301(16) 0.0260(14) 0.0434(18) 0.0031(13) 0.0023(14) -0.0024(11)
C39 0.0321(17) 0.0385(18) 0.053(2) 0.0052(16) 0.0005(16) -0.0039(14)
C40 0.0330(17) 0.0458(19) 0.044(2) 0.0068(16) -0.0069(15) -0.0016(14)
C41 0.0311(16) 0.0396(17) 0.0325(16) 0.0093(13) -0.0032(13) 0.0007(13)
C42 0.0291(15) 0.0232(13) 0.0304(15) 0.0023(11) 0.0053(12) 0.0026(11)
C43 0.0428(19) 0.0474(19) 0.0286(16) 0.0066(14) 0.0040(14) -0.0010(15)
C44 0.0392(18) 0.0458(19) 0.0366(18) 0.0001(15) 0.0048(15) 0.0006(15)
C45 0.0287(15) 0.0355(16) 0.0402(18) 0.0013(14) -0.0023(14) -0.0002(12)
C46 0.0432(19) 0.0334(17) 0.045(2) 0.0017(14) -0.0034(16) 0.0041(14)
C47 0.046(2) 0.0286(15) 0.048(2) 0.0077(14) -0.0065(16) 0.0001(14)
C48 0.0391(17) 0.0287(15) 0.0355(17) 0.0059(13) -0.0024(14) -0.0003(13)
C49 0.0220(13) 0.0296(14) 0.0338(16) 0.0038(12) -0.0032(12) -0.0028(11)
C50 0.0381(18) 0.0365(16) 0.0325(17) 0.0055(13) -0.0090(14) 0.0045(13)
C51 0.0364(17) 0.0380(17) 0.0409(19) 0.0058(14) -0.0142(15) 0.0040(14)
C52 0.0305(16) 0.0280(15) 0.0455(19) 0.0065(13) -0.0061(14) 0.0019(12)
C53 0.0261(16) 0.0432(19) 0.056(2) 0.0099(16) -0.0039(15) -0.0018(13)
C54 0.0295(16) 0.0454(19) 0.053(2) 0.0168(16) 0.0069(15) 0.0018(14)
C55 0.0321(16) 0.0337(15) 0.0379(17) 0.0134(13) 0.0015(13) 0.0017(12)
C56 0.0285(15) 0.0267(14) 0.0339(16) 0.0075(12) -0.0018(12) 0.0033(11)

loop_
_atom_type_symbol
_atom_type_description
_atom_type_scat_dispersion_real
_atom_type_scat_dispersion_imag
_atom_type_scat_source
C C 0.0033 0.0016 'International Tables Vol C Tables 4.2.6.8 and 6.1.1.4'
H H 0.0000 0.0000 'International Tables Vol C Tables 4.2.6.8 and 6.1.1.4'
N N 0.0061 0.0033 'International Tables Vol C Tables 4.2.6.8 and 6.1.1.4'
Si Si 0.0817 0.0704 'International Tables Vol C Tables 4.2.6.8 and 6.1.1.4'
Pd Pd -0.9988 1.0072 'International Tables Vol C Tables 4.2.6.8 and 6.1.1.4'
Cl Cl 0.1484 0.1585 'International Tables Vol C Tables 4.2.6.8 and 6.1.1.4'
Ga Ga 0.2307 1.6083 'International Tables Vol C Tables 4.2.6.8 and 6.1.1.4'

loop_
_geom_angle_atom_site_label_1
_geom_angle_atom_site_label_2
_geom_angle_atom_site_label_3
_geom_angle
Cl10 C57 Cl8 112.0(5)
Cl10 C57 Cl9 109.8(6)
Cl8 C57 Cl9 109.3(5)
Cl10 C57 H57 108.5
Cl8 C57 H57 108.5
Cl9 C57 H57 108.5
Cl19 C57A Cl17 110.3(9)
Cl19 C57A Cl18 110.3(9)
Cl17 C57A Cl18 110.3(9)
Cl19 C57A H57A 108.6
Cl17 C57A H57A 108.6
Cl18 C57A H57A 108.6
Cl13 C58 Cl11 113.3(6)
Cl13 C58 Cl12 107.9(6)
Cl11 C58 Cl12 109.1(6)
Cl13 C58 H58 108.8
Cl11 C58 H58 108.8
Cl12 C58 H58 108.8
Cl15 C58A Cl16 111.6(6)
Cl15 C58A Cl14 107.3(6)
Cl16 C58A Cl14 107.0(6)
Cl15 C58A H58A 110.3
Cl16 C58A H58A 110.3
Cl14 C58A H58A 110.3
Cl5 Ga1 Cl4 109.14(13)
Cl5 Ga1 Cl7 114.01(11)
Cl4 Ga1 Cl7 108.48(8)
Cl5 Ga1 Cl6 108.97(10)
Cl4 Ga1 Cl6 107.51(10)
Cl7 Ga1 Cl6 108.53(7)
Cl4A Ga1A Cl5A 109.50(4)
Cl4A Ga1A Cl7A 109.48(4)
Cl5A Ga1A Cl7A 109.47(4)
Cl4A Ga1A Cl6A 109.45(4)
Cl5A Ga1A Cl6A 109.47(4)
Cl7A Ga1A Cl6A 109.46(4)
N8 Pd1 N4 173.14(11)
N8 Pd1 N6 89.50(10)
N4 Pd1 N6 91.40(11)
N8 Pd1 N2 90.05(10)
N4 Pd1 N2 88.28(10)
N6 Pd1 N2 173.42(11)
N8 Pd1 Si1 86.68(8)
N4 Pd1 Si1 86.59(8)
N6 Pd1 Si1 86.70(8)
N2 Pd1 Si1 86.72(8)
N10 Pd2 N12 88.56(10)
N10 Pd2 N16 89.26(10)
N12 Pd2 N16 173.12(11)
N10 Pd2 N14 173.16(11)
N12 Pd2 N14 90.53(10)
N16 Pd2 N14 90.86(10)
N10 Pd2 Si2 87.14(8)
N12 Pd2 Si2 87.10(8)
N16 Pd2 Si2 86.27(8)
N14 Pd2 Si2 86.04(8)
N3 Si1 N5 89.82(13)
N3 Si1 N1 89.11(13)
N5 Si1 N1 167.07(13)
N3 Si1 N7 167.44(13)
N5 Si1 N7 89.59(13)
N1 Si1 N7 88.65(13)
N3 Si1 Cl1 96.68(10)
N5 Si1 Cl1 96.49(10)
N1 Si1 Cl1 96.43(10)
N7 Si1 Cl1 95.85(10)
N3 Si1 Pd1 83.78(9)
N5 Si1 Pd1 83.55(9)
N1 Si1 Pd1 83.52(9)
N7 Si1 Pd1 83.68(9)
Cl1 Si1 Pd1 179.53(5)
N15 Si2 N9 89.24(12)
N15 Si2 N13 89.23(12)
N9 Si2 N13 167.26(13)
N15 Si2 N11 167.06(13)
N9 Si2 N11 90.36(12)
N13 Si2 N11 88.32(12)
N15 Si2 Cl2 96.65(9)
N9 Si2 Cl2 96.41(9)
N13 Si2 Cl2 96.32(9)
N11 Si2 Cl2 96.24(9)
N15 Si2 Pd2 83.60(9)
N9 Si2 Pd2 83.06(9)
N13 Si2 Pd2 84.20(9)
N11 Si2 Pd2 83.51(9)
Cl2 Si2 Pd2 179.42(5)
C7 N1 C1 104.4(3)
C7 N1 Si1 125.9(2)
C1 N1 Si1 129.2(3)
C7 N2 C6 118.0(3)
C7 N2 Pd1 116.5(2)
C6 N2 Pd1 125.3(2)
C14 N3 C8 105.4(3)
C14 N3 Si1 126.0(2)
C8 N3 Si1 128.5(2)
C14 N4 C13 118.1(3)
C14 N4 Pd1 116.4(2)
C13 N4 Pd1 124.9(2)
C21 N5 C15 104.5(3)
C21 N5 Si1 126.0(2)
C15 N5 Si1 129.2(3)
C21 N6 C20 117.8(3)
C21 N6 Pd1 116.3(2)
C20 N6 Pd1 125.6(2)
C28 N7 C22 105.6(3)
C28 N7 Si1 125.3(2)
C22 N7 Si1 128.7(3)
C28 N8 C27 117.8(3)
C28 N8 Pd1 116.8(2)
C27 N8 Pd1 125.2(2)
C35 N9 C29 105.4(3)
C35 N9 Si2 125.8(2)
C29 N9 Si2 128.6(2)
C35 N10 C34 118.3(3)
C35 N10 Pd2 115.6(2)
C34 N10 Pd2 125.8(2)
C42 N11 C36 104.9(3)
C42 N11 Si2 125.9(2)
C36 N11 Si2 128.2(2)
C42 N12 C41 118.2(3)
C42 N12 Pd2 116.2(2)
C41 N12 Pd2 125.4(2)
C49 N13 C43 105.2(3)
C49 N13 Si2 125.2(2)
C43 N13 Si2 129.0(2)
C49 N14 C48 117.4(3)
C49 N14 Pd2 116.7(2)
C48 N14 Pd2 125.6(2)
C56 N15 C50 104.9(3)
C56 N15 Si2 125.5(2)
C50 N15 Si2 128.4(2)
C56 N16 C55 117.7(3)
C56 N16 Pd2 116.5(2)
C55 N16 Pd2 125.8(2)
C2 C1 N1 112.7(4)
C2 C1 H1 123.7
N1 C1 H1 123.7
C1 C2 C3 106.9(3)
C1 C2 H2 126.6
C3 C2 H2 126.6
C4 C3 C7 117.7(3)
C4 C3 C2 138.4(4)
C7 C3 C2 103.9(4)
C5 C4 C3 118.7(3)
C5 C4 H4 120.6
C3 C4 H4 120.6
C4 C5 C6 120.7(4)
C4 C5 H5 119.6
C6 C5 H5 119.6
N2 C6 C5 121.7(3)
N2 C6 H6 119.1
C5 C6 H6 119.1
N2 C7 N1 124.8(3)
N2 C7 C3 123.0(3)
N1 C7 C3 112.1(3)
C9 C8 N3 111.7(3)
C9 C8 H8 124.1
N3 C8 H8 124.1
C8 C9 C10 106.9(3)
C8 C9 H9 126.6
C10 C9 H9 126.6
C11 C10 C14 117.5(3)
C11 C10 C9 137.4(3)
C14 C10 C9 105.1(3)
C10 C11 C12 118.4(3)
C10 C11 H11 120.8
C12 C11 H11 120.8
C11 C12 C13 120.3(3)
C11 C12 H12 119.8
C13 C12 H12 119.8
N4 C13 C12 121.8(3)
N4 C13 H13 119.1
C12 C13 H13 119.1
N4 C14 N3 125.2(3)
N4 C14 C10 123.8(3)
N3 C14 C10 110.9(3)
C16 C15 N5 112.8(4)
C16 C15 H15 123.6
N5 C15 H15 123.6
C15 C16 C17 107.1(4)
C15 C16 H16 126.5
C17 C16 H16 126.5
C18 C17 C16 138.6(4)
C18 C17 C21 117.3(4)
C16 C17 C21 104.1(4)
C17 C18 C19 118.9(3)
C17 C18 H18 120.5
C19 C18 H18 120.5
C18 C19 C20 120.6(4)
C18 C19 H19 119.7
C20 C19 H19 119.7
N6 C20 C19 121.8(4)
N6 C20 H20 119.1
C19 C20 H20 119.1
N6 C21 N5 125.0(3)
N6 C21 C17 123.5(3)
N5 C21 C17 111.5(3)
C23 C22 N7 112.1(4)
C23 C22 H22 123.9
N7 C22 H22 123.9
C22 C23 C24 106.8(3)
C22 C23 H23 126.6
C24 C23 H23 126.6
C25 C24 C28 117.5(3)
C25 C24 C23 138.7(3)
C28 C24 C23 103.8(3)
C26 C25 C24 119.4(3)
C26 C25 H25 120.3
C24 C25 H25 120.3
C25 C26 C27 120.4(4)
C25 C26 H26 119.8
C27 C26 H26 119.8
N8 C27 C26 121.9(3)
N8 C27 H27 119.0
C26 C27 H27 119.0
N8 C28 N7 125.4(3)
N8 C28 C24 123.0(3)
N7 C28 C24 111.6(3)
C30 C29 N9 112.0(3)
C30 C29 H29 124.0
N9 C29 H29 124.0
C29 C30 C31 106.9(3)
C29 C30 H30 126.5
C31 C30 H30 126.5
C32 C31 C30 138.5(3)
C32 C31 C35 116.7(3)
C30 C31 C35 104.8(3)
C33 C32 C31 118.9(3)
C33 C32 H32 120.6
C31 C32 H32 120.6
C32 C33 C34 120.8(3)
C32 C33 H33 119.6
C34 C33 H33 119.6
N10 C34 C33 121.5(3)
N10 C34 H34 119.3
C33 C34 H34 119.3
N10 C35 N9 125.5(3)
N10 C35 C31 123.6(3)
N9 C35 C31 110.8(3)
C37 C36 N11 112.3(3)
C37 C36 H36 123.9
N11 C36 H36 123.9
C36 C37 C38 106.7(3)
C36 C37 H37 126.6
C38 C37 H37 126.6
C39 C38 C42 117.4(3)
C39 C38 C37 137.6(3)
C42 C38 C37 105.0(3)
C40 C39 C38 118.2(3)
C40 C39 H39 120.9
C38 C39 H39 120.9
C39 C40 C41 121.4(3)
C39 C40 H40 119.3
C41 C40 H40 119.3
N12 C41 C40 121.1(3)
N12 C41 H41 119.5
C40 C41 H41 119.5
N12 C42 N11 125.3(3)
N12 C42 C38 123.7(3)
N11 C42 C38 111.1(3)
C44 C43 N13 112.2(3)
C44 C43 H43 123.9
N13 C43 H43 123.9
C43 C44 C45 106.5(3)
C43 C44 H44 126.7
C45 C44 H44 126.7
C46 C45 C44 137.8(3)
C46 C45 C49 117.1(3)
C44 C45 C49 105.1(3)
C47 C46 C45 118.5(3)
C47 C46 H46 120.7
C45 C46 H46 120.7
C46 C47 C48 121.3(3)
C46 C47 H47 119.4
C48 C47 H47 119.4
N14 C48 C47 121.9(3)
N14 C48 H48 119.1
C47 C48 H48 119.1
N14 C49 N13 125.2(3)
N14 C49 C45 123.8(3)
N13 C49 C45 111.0(3)
C51 C50 N15 111.9(3)
C51 C50 H50 124.0
N15 C50 H50 124.0
C50 C51 C52 107.0(3)
C50 C51 H51 126.5
C52 C51 H51 126.5
C53 C52 C56 117.6(3)
C53 C52 C51 138.2(3)
C56 C52 C51 104.2(3)
C52 C53 C54 118.8(3)
C52 C53 H53 120.6
C54 C53 H53 120.6
C53 C54 C55 120.3(3)
C53 C54 H54 119.8
C55 C54 H54 119.8
N16 C55 C54 122.2(3)
N16 C55 H55 118.9
C54 C55 H55 118.9
N16 C56 N15 124.8(3)
N16 C56 C52 123.4(3)
N15 C56 C52 111.8(3)

loop_
_geom_bond_atom_site_label_1
_geom_bond_atom_site_label_2
_geom_bond_distance
C57 Cl10 1.743(8)
C57 Cl8 1.753(7)
C57 Cl9 1.768(10)
C57 H57 1.0000
C57A Cl19 1.714(12)
C57A Cl17 1.714(12)
C57A Cl18 1.714(12)
C57A H57A 1.0000
C58 Cl13 1.740(10)
C58 Cl11 1.754(13)
C58 Cl12 1.754(9)
C58 H58 1.0000
C58A Cl15 1.745(6)
C58A Cl16 1.745(6)
C58A Cl14 1.745(6)
C58A H58A 1.0000
Ga1 Cl5 2.174(2)
Ga1 Cl4 2.185(2)
Ga1 Cl7 2.188(2)
Ga1 Cl6 2.190(2)
Ga1A Cl4A 2.147(4)
Ga1A Cl5A 2.147(4)
Ga1A Cl7A 2.147(4)
Ga1A Cl6A 2.147(4)
Pd1 N8 2.014(2)
Pd1 N4 2.015(2)
Pd1 N6 2.017(3)
Pd1 N2 2.018(3)
Pd1 Si1 2.6830(10)
Pd2 N10 2.012(2)
Pd2 N12 2.021(3)
Pd2 N16 2.027(2)
Pd2 N14 2.029(2)
Pd2 Si2 2.6836(9)
Cl1 Si1 2.1046(12)
Cl2 Si2 2.0904(12)
Si1 N3 1.863(3)
Si1 N5 1.871(3)
Si1 N1 1.885(3)
Si1 N7 1.893(3)
Si2 N15 1.878(3)
Si2 N9 1.881(3)
Si2 N13 1.885(3)
Si2 N11 1.887(3)
N1 C7 1.361(5)
N1 C1 1.395(4)
N2 C7 1.338(4)
N2 C6 1.343(4)
N3 C14 1.366(4)
N3 C8 1.393(4)
N4 C14 1.329(4)
N4 C13 1.340(4)
N5 C21 1.367(5)
N5 C15 1.395(5)
N6 C21 1.332(4)
N6 C20 1.349(4)
N7 C28 1.357(4)
N7 C22 1.388(4)
N8 C28 1.333(4)
N8 C27 1.351(4)
N9 C35 1.360(4)
N9 C29 1.397(4)
N10 C35 1.338(4)
N10 C34 1.345(4)
N11 C42 1.361(4)
N11 C36 1.398(4)
N12 C42 1.340(4)
N12 C41 1.344(4)
N13 C49 1.357(4)
N13 C43 1.399(4)
N14 C49 1.339(4)
N14 C48 1.344(4)
N15 C56 1.359(4)
N15 C50 1.400(4)
N16 C56 1.339(4)
N16 C55 1.346(4)
C1 C2 1.359(6)
C1 H1 0.9500
C2 C3 1.438(6)
C2 H2 0.9500
C3 C4 1.376(6)
C3 C7 1.430(5)
C4 C5 1.375(6)
C4 H4 0.9500
C5 C6 1.392(5)
C5 H5 0.9500
C6 H6 0.9500
C8 C9 1.360(5)
C8 H8 0.9500
C9 C10 1.429(5)
C9 H9 0.9500
C10 C11 1.386(5)
C10 C14 1.417(4)
C11 C12 1.389(5)
C11 H11 0.9500
C12 C13 1.391(5)
C12 H12 0.9500
C13 H13 0.9500
C15 C16 1.355(7)
C15 H15 0.9500
C16 C17 1.435(6)
C16 H16 0.9500
C17 C18 1.369(6)
C17 C21 1.437(5)
C18 C19 1.384(6)
C18 H18 0.9500
C19 C20 1.387(5)
C19 H19 0.9500
C20 H20 0.9500
C22 C23 1.368(6)
C22 H22 0.9500
C23 C24 1.446(6)
C23 H23 0.9500
C24 C25 1.375(6)
C24 C28 1.438(4)
C25 C26 1.364(6)
C25 H25 0.9500
C26 C27 1.396(5)
C26 H26 0.9500
C27 H27 0.9500
C29 C30 1.359(5)
C29 H29 0.9500
C30 C31 1.431(5)
C30 H30 0.9500
C31 C32 1.394(5)
C31 C35 1.433(4)
C32 C33 1.384(6)
C32 H32 0.9500
C33 C34 1.395(5)
C33 H33 0.9500
C34 H34 0.9500
C36 C37 1.355(5)
C36 H36 0.9500
C37 C38 1.426(5)
C37 H37 0.9500
C38 C39 1.392(5)
C38 C42 1.425(4)
C39 C40 1.378(6)
C39 H39 0.9500
C40 C41 1.399(5)
C40 H40 0.9500
C41 H41 0.9500
C43 C44 1.371(5)
C43 H43 0.9500
C44 C45 1.425(6)
C44 H44 0.9500
C45 C46 1.380(5)
C45 C49 1.440(4)
C46 C47 1.378(6)
C46 H46 0.9500
C47 C48 1.389(5)
C47 H47 0.9500
C48 H48 0.9500
C50 C51 1.365(5)
C50 H50 0.9500
C51 C52 1.435(5)
C51 H51 0.9500
C52 C53 1.382(5)
C52 C56 1.429(4)
C53 C54 1.384(5)
C53 H53 0.9500
C54 C55 1.391(5)
C54 H54 0.9500
C55 H55 0.9500

loop_
_geom_torsion_atom_site_label_1
_geom_torsion_atom_site_label_2
_geom_torsion_atom_site_label_3
_geom_torsion_atom_site_label_4
_geom_torsion
N8 Pd1 Si1 N3 168.25(12)
N4 Pd1 Si1 N3 -10.46(12)
N6 Pd1 Si1 N3 -102.06(12)
N2 Pd1 Si1 N3 78.01(12)
N8 Pd1 Si1 N5 -101.23(12)
N4 Pd1 Si1 N5 80.06(12)
N6 Pd1 Si1 N5 -11.53(11)
N2 Pd1 Si1 N5 168.53(11)
N8 Pd1 Si1 N1 78.44(11)
N4 Pd1 Si1 N1 -100.27(11)
N6 Pd1 Si1 N1 168.13(11)
N2 Pd1 Si1 N1 -11.80(11)
N8 Pd1 Si1 N7 -10.92(12)
N4 Pd1 Si1 N7 170.37(12)
N6 Pd1 Si1 N7 78.77(12)
N2 Pd1 Si1 N7 -101.16(12)
N10 Pd2 Si2 N15 -102.78(11)
N12 Pd2 Si2 N15 168.52(11)
N16 Pd2 Si2 N15 -13.34(11)
N14 Pd2 Si2 N15 77.78(11)
N10 Pd2 Si2 N9 -12.77(11)
N12 Pd2 Si2 N9 -101.47(11)
N16 Pd2 Si2 N9 76.67(11)
N14 Pd2 Si2 N9 167.79(11)
N10 Pd2 Si2 N13 167.35(11)
N12 Pd2 Si2 N13 78.64(11)
N16 Pd2 Si2 N13 -103.21(11)
N14 Pd2 Si2 N13 -12.09(11)
N10 Pd2 Si2 N11 78.39(11)
N12 Pd2 Si2 N11 -10.32(10)
N16 Pd2 Si2 N11 167.83(11)
N14 Pd2 Si2 N11 -101.06(11)
N3 Si1 N1 C7 -70.3(3)
N5 Si1 N1 C7 15.1(7)
N7 Si1 N1 C7 97.4(3)
Cl1 Si1 N1 C7 -166.9(3)
Pd1 Si1 N1 C7 13.6(3)
N3 Si1 N1 C1 100.5(3)
N5 Si1 N1 C1 -174.1(5)
N7 Si1 N1 C1 -91.8(3)
Cl1 Si1 N1 C1 3.9(3)
Pd1 Si1 N1 C1 -175.6(3)
N8 Pd1 N2 C7 -73.8(2)
N4 Pd1 N2 C7 99.6(2)
Si1 Pd1 N2 C7 12.9(2)
N8 Pd1 N2 C6 101.3(3)
N4 Pd1 N2 C6 -85.4(3)
Si1 Pd1 N2 C6 -172.1(3)
N5 Si1 N3 C14 -71.8(3)
N1 Si1 N3 C14 95.3(3)
N7 Si1 N3 C14 15.5(8)
Cl1 Si1 N3 C14 -168.3(3)
Pd1 Si1 N3 C14 11.7(3)
N5 Si1 N3 C8 104.6(3)
N1 Si1 N3 C8 -88.3(3)
N7 Si1 N3 C8 -168.0(6)
Cl1 Si1 N3 C8 8.1(3)
Pd1 Si1 N3 C8 -171.8(3)
N6 Pd1 N4 C14 98.2(2)
N2 Pd1 N4 C14 -75.2(2)
Si1 Pd1 N4 C14 11.6(2)
N6 Pd1 N4 C13 -90.6(3)
N2 Pd1 N4 C13 96.0(3)
Si1 Pd1 N4 C13 -177.2(3)
N3 Si1 N5 C21 97.2(3)
N1 Si1 N5 C21 11.9(7)
N7 Si1 N5 C21 -70.2(3)
Cl1 Si1 N5 C21 -166.1(3)
Pd1 Si1 N5 C21 13.4(3)
N3 Si1 N5 C15 -88.9(3)
N1 Si1 N5 C15 -174.2(5)
N7 Si1 N5 C15 103.6(3)
Cl1 Si1 N5 C15 7.8(3)
Pd1 Si1 N5 C15 -172.7(3)
N8 Pd1 N6 C21 99.1(2)
N4 Pd1 N6 C21 -74.1(2)
Si1 Pd1 N6 C21 12.4(2)
N8 Pd1 N6 C20 -87.3(3)
N4 Pd1 N6 C20 99.5(3)
Si1 Pd1 N6 C20 -174.0(3)
N3 Si1 N7 C28 9.3(8)
N5 Si1 N7 C28 96.7(3)
N1 Si1 N7 C28 -70.5(3)
Cl1 Si1 N7 C28 -166.8(3)
Pd1 Si1 N7 C28 13.1(3)
N3 Si1 N7 C22 -179.4(6)
N5 Si1 N7 C22 -92.1(3)
N1 Si1 N7 C22 100.7(3)
Cl1 Si1 N7 C22 4.4(3)
Pd1 Si1 N7 C22 -175.6(3)
N6 Pd1 N8 C28 -75.4(2)
N2 Pd1 N8 C28 98.1(2)
Si1 Pd1 N8 C28 11.4(2)
N6 Pd1 N8 C27 99.4(3)
N2 Pd1 N8 C27 -87.1(3)
Si1 Pd1 N8 C27 -173.8(3)
N15 Si2 N9 C35 98.6(3)
N13 Si2 N9 C35 15.5(7)
N11 Si2 N9 C35 -68.5(3)
Cl2 Si2 N9 C35 -164.8(2)
Pd2 Si2 N9 C35 15.0(2)
N15 Si2 N9 C29 -87.4(3)
N13 Si2 N9 C29 -170.5(5)
N11 Si2 N9 C29 105.5(3)
Cl2 Si2 N9 C29 9.2(3)
Pd2 Si2 N9 C29 -171.1(3)
N12 Pd2 N10 C35 100.6(2)
N16 Pd2 N10 C35 -72.9(2)
Si2 Pd2 N10 C35 13.4(2)
N12 Pd2 N10 C34 -85.9(3)
N16 Pd2 N10 C34 100.7(3)
Si2 Pd2 N10 C34 -173.0(2)
N15 Si2 N11 C42 7.9(7)
N9 Si2 N11 C42 96.0(3)
N13 Si2 N11 C42 -71.3(3)
Cl2 Si2 N11 C42 -167.5(2)
Pd2 Si2 N11 C42 13.0(2)
N15 Si2 N11 C36 174.7(5)
N9 Si2 N11 C36 -97.2(3)
N13 Si2 N11 C36 95.5(3)
Cl2 Si2 N11 C36 -0.7(3)
Pd2 Si2 N11 C36 179.9(3)
N10 Pd2 N12 C42 -77.1(2)
N14 Pd2 N12 C42 96.2(2)
Si2 Pd2 N12 C42 10.1(2)
N10 Pd2 N12 C41 98.1(3)
N14 Pd2 N12 C41 -88.7(3)
Si2 Pd2 N12 C41 -174.7(2)
N15 Si2 N13 C49 -69.5(3)
N9 Si2 N13 C49 13.6(7)
N11 Si2 N13 C49 97.8(3)
Cl2 Si2 N13 C49 -166.1(2)
Pd2 Si2 N13 C49 14.1(2)
N15 Si2 N13 C43 100.6(3)
N9 Si2 N13 C43 -176.3(5)
N11 Si2 N13 C43 -92.1(3)
Cl2 Si2 N13 C43 4.0(3)
Pd2 Si2 N13 C43 -175.7(3)
N12 Pd2 N14 C49 -74.1(2)
N16 Pd2 N14 C49 99.1(2)
Si2 Pd2 N14 C49 12.9(2)
N12 Pd2 N14 C48 99.4(3)
N16 Pd2 N14 C48 -87.4(3)
Si2 Pd2 N14 C48 -173.6(3)
N9 Si2 N15 C56 -65.6(3)
N13 Si2 N15 C56 101.7(3)
N11 Si2 N15 C56 22.6(7)
Cl2 Si2 N15 C56 -162.0(2)
Pd2 Si2 N15 C56 17.5(2)
N9 Si2 N15 C50 100.4(3)
N13 Si2 N15 C50 -92.2(3)
N11 Si2 N15 C50 -171.3(5)
Cl2 Si2 N15 C50 4.0(3)
Pd2 Si2 N15 C50 -176.5(3)
N10 Pd2 N16 C56 99.8(2)
N14 Pd2 N16 C56 -73.4(2)
Si2 Pd2 N16 C56 12.6(2)
N10 Pd2 N16 C55 -82.4(3)
N14 Pd2 N16 C55 104.4(3)
Si2 Pd2 N16 C55 -169.6(2)
C7 N1 C1 C2 -0.2(4)
Si1 N1 C1 C2 -172.5(3)
N1 C1 C2 C3 0.9(4)
C1 C2 C3 C4 176.9(5)
C1 C2 C3 C7 -1.2(4)
C7 C3 C4 C5 0.0(5)
C2 C3 C4 C5 -178.0(4)
C3 C4 C5 C6 -1.4(6)
C7 N2 C6 C5 1.5(5)
Pd1 N2 C6 C5 -173.5(2)
C4 C5 C6 N2 0.7(5)
C6 N2 C7 N1 176.7(3)
Pd1 N2 C7 N1 -7.9(4)
C6 N2 C7 C3 -2.9(5)
Pd1 N2 C7 C3 172.5(2)
C1 N1 C7 N2 179.7(3)
Si1 N1 C7 N2 -7.6(5)
C1 N1 C7 C3 -0.6(4)
Si1 N1 C7 C3 172.0(2)
C4 C3 C7 N2 2.2(5)
C2 C3 C7 N2 -179.2(3)
C4 C3 C7 N1 -177.5(3)
C2 C3 C7 N1 1.2(4)
C14 N3 C8 C9 0.3(5)
Si1 N3 C8 C9 -176.7(3)
N3 C8 C9 C10 -0.5(5)
C8 C9 C10 C11 -178.7(5)
C8 C9 C10 C14 0.6(4)
C14 C10 C11 C12 0.0(6)
C9 C10 C11 C12 179.2(5)
C10 C11 C12 C13 -1.4(7)
C14 N4 C13 C12 1.7(5)
Pd1 N4 C13 C12 -169.4(3)
C11 C12 C13 N4 0.5(6)
C13 N4 C14 N3 -179.4(3)
Pd1 N4 C14 N3 -7.5(4)
C13 N4 C14 C10 -3.2(5)
Pd1 N4 C14 C10 168.6(3)
C8 N3 C14 N4 176.7(3)
Si1 N3 C14 N4 -6.2(5)
C8 N3 C14 C10 0.1(4)
Si1 N3 C14 C10 177.2(3)
C11 C10 C14 N4 2.3(5)
C9 C10 C14 N4 -177.1(3)
C11 C10 C14 N3 179.0(3)
C9 C10 C14 N3 -0.4(4)
C21 N5 C15 C16 0.6(4)
Si1 N5 C15 C16 -174.3(3)
N5 C15 C16 C17 0.2(5)
C15 C16 C17 C18 179.4(4)
C15 C16 C17 C21 -0.8(4)
C16 C17 C18 C19 179.5(4)
C21 C17 C18 C19 -0.2(5)
C17 C18 C19 C20 -1.5(6)
C21 N6 C20 C19 1.7(5)
Pd1 N6 C20 C19 -171.9(2)
C18 C19 C20 N6 0.8(5)
C20 N6 C21 N5 178.5(3)
Pd1 N6 C21 N5 -7.3(4)
C20 N6 C21 C17 -3.6(5)
Pd1 N6 C21 C17 170.6(2)
C15 N5 C21 N6 177.0(3)
Si1 N5 C21 N6 -7.9(5)
C15 N5 C21 C17 -1.1(4)
Si1 N5 C21 C17 174.0(2)
C18 C17 C21 N6 2.9(5)
C16 C17 C21 N6 -176.9(3)
C18 C17 C21 N5 -178.9(3)
C16 C17 C21 N5 1.3(4)
C28 N7 C22 C23 1.0(4)
Si1 N7 C22 C23 -171.6(3)
N7 C22 C23 C24 -0.3(4)
C22 C23 C24 C25 -180.0(4)
C22 C23 C24 C28 -0.4(4)
C28 C24 C25 C26 0.3(5)
C23 C24 C25 C26 179.9(4)
C24 C25 C26 C27 -0.9(6)
C28 N8 C27 C26 0.7(5)
Pd1 N8 C27 C26 -174.1(2)
C25 C26 C27 N8 0.4(5)
C27 N8 C28 N7 178.8(3)
Pd1 N8 C28 N7 -6.1(4)
C27 N8 C28 C24 -1.3(4)
Pd1 N8 C28 C24 173.9(2)
C22 N7 C28 N8 178.7(3)
Si1 N7 C28 N8 -8.4(5)
C22 N7 C28 C24 -1.3(4)
Si1 N7 C28 C24 171.6(2)
C25 C24 C28 N8 0.8(5)
C23 C24 C28 N8 -178.9(3)
C25 C24 C28 N7 -179.2(3)
C23 C24 C28 N7 1.1(4)
C35 N9 C29 C30 1.8(4)
Si2 N9 C29 C30 -173.1(2)
N9 C29 C30 C31 -0.5(4)
C29 C30 C31 C32 179.4(4)
C29 C30 C31 C35 -0.9(4)
C30 C31 C32 C33 179.3(4)
C35 C31 C32 C33 -0.4(5)
C31 C32 C33 C34 -2.5(5)
C35 N10 C34 C33 0.7(4)
Pd2 N10 C34 C33 -172.7(2)
C32 C33 C34 N10 2.5(5)
C34 N10 C35 N9 178.3(3)
Pd2 N10 C35 N9 -7.7(4)
C34 N10 C35 C31 -3.8(4)
Pd2 N10 C35 C31 170.3(2)
C29 N9 C35 N10 175.8(3)
Si2 N9 C35 N10 -9.1(4)
C29 N9 C35 C31 -2.3(3)
Si2 N9 C35 C31 172.8(2)
C32 C31 C35 N10 3.6(5)
C30 C31 C35 N10 -176.1(3)
C32 C31 C35 N9 -178.2(3)
C30 C31 C35 N9 2.0(3)
C42 N11 C36 C37 -0.1(4)
Si2 N11 C36 C37 -169.1(2)
N11 C36 C37 C38 -0.4(4)
C36 C37 C38 C39 -179.5(4)
C36 C37 C38 C42 0.6(3)
C42 C38 C39 C40 1.2(5)
C37 C38 C39 C40 -178.8(4)
C38 C39 C40 C41 -0.4(5)
C42 N12 C41 C40 -0.2(4)
Pd2 N12 C41 C40 -175.2(2)
C39 C40 C41 N12 -0.2(5)
C41 N12 C42 N11 180.0(3)
Pd2 N12 C42 N11 -4.5(4)
C41 N12 C42 C38 1.1(4)
Pd2 N12 C42 C38 176.6(2)
C36 N11 C42 N12 -178.6(3)
Si2 N11 C42 N12 -9.2(4)
C36 N11 C42 C38 0.5(3)
Si2 N11 C42 C38 169.8(2)
C39 C38 C42 N12 -1.6(4)
C37 C38 C42 N12 178.4(3)
C39 C38 C42 N11 179.4(3)
C37 C38 C42 N11 -0.7(3)
C49 N13 C43 C44 1.0(4)
Si2 N13 C43 C44 -170.7(2)
N13 C43 C44 C45 -0.6(4)
C43 C44 C45 C46 178.8(4)
C43 C44 C45 C49 0.0(4)
C44 C45 C46 C47 -178.9(4)
C49 C45 C46 C47 -0.3(5)
C45 C46 C47 C48 -0.4(5)
C49 N14 C48 C47 0.3(5)
Pd2 N14 C48 C47 -173.2(2)
C46 C47 C48 N14 0.4(5)
C48 N14 C49 N13 178.4(3)
Pd2 N14 C49 N13 -7.6(4)
C48 N14 C49 C45 -1.0(4)
Pd2 N14 C49 C45 173.0(2)
C43 N13 C49 N14 179.6(3)
Si2 N13 C49 N14 -8.3(4)
C43 N13 C49 C45 -0.9(3)
Si2 N13 C49 C45 171.1(2)
C46 C45 C49 N14 1.0(5)
C44 C45 C49 N14 -179.9(3)
C46 C45 C49 N13 -178.5(3)
C44 C45 C49 N13 0.6(4)
C56 N15 C50 C51 1.4(4)
Si2 N15 C50 C51 -166.9(2)
N15 C50 C51 C52 -0.7(4)
C50 C51 C52 C53 178.6(4)
C50 C51 C52 C56 -0.1(3)
C56 C52 C53 C54 0.3(5)
C51 C52 C53 C54 -178.4(4)
C52 C53 C54 C55 -2.0(5)
C56 N16 C55 C54 1.4(4)
Pd2 N16 C55 C54 -176.3(2)
C53 C54 C55 N16 1.2(5)
C55 N16 C56 N15 177.3(3)
Pd2 N16 C56 N15 -4.8(4)
C55 N16 C56 C52 -3.2(4)
Pd2 N16 C56 C52 174.8(2)
C50 N15 C56 N16 178.1(3)
Si2 N15 C56 N16 -13.1(4)
C50 N15 C56 C52 -1.4(3)
Si2 N15 C56 C52 167.3(2)
C53 C52 C56 N16 2.4(5)
C51 C52 C56 N16 -178.6(3)
C53 C52 C56 N15 -178.1(3)
C51 C52 C56 N15 1.0(3)
